data_8102648
loop_
_publ_author_name
'Jayaratna, Naleen B.'
'Norman, Richard E.'

_publ_section_title
;
 Crystal structure of
 [N,N'-bis(pyridin-2-yl)benzylidene]butane-1,4-diamine, C28H26N4
;
_journal_issue 1
_journal_name_full 'Zeitschrift f\"ur Kristallographie - New Crystal Structures'
_journal_page_first 179
_journal_page_last 180
_journal_paper_doi 10.1524/ncrs.2010.0077
_journal_volume 225
_journal_year 2010
_chemical_formula_moiety 'C28 H26 N4 '
_chemical_formula_sum 'C28 H26 N4'
_chemical_formula_weight 418.54
_space_group_IT_number 14
_symmetry_cell_setting monoclinic
_symmetry_Int_Tables_number 14
_symmetry_space_group_name_Hall '-P 2yn'
_symmetry_space_group_name_H-M 'P 1 21/n 1'
_cell_angle_alpha 90
_cell_angle_beta 94.865(13)
_cell_angle_gamma 90
_cell_formula_units_Z 2
_cell_length_a 5.499(1)
_cell_length_b 25.497(6)
_cell_length_c 7.818(2)
_cell_measurement_reflns_used 2166
_cell_measurement_temperature 90.0(5)
_cell_measurement_theta_max 26.0
_cell_measurement_theta_min 2.5
_cell_volume 1092.2(4)
_computing_cell_refinement 'Denzo and Scalepack [3]'
_computing_data_collection 'COLLECT [2]'
_computing_data_reduction 'Denzo and Scalepack [3]'
_computing_publication_material 'teXsan for Windows version 1.06 [5]'
_computing_structure_refinement 'teXsan for Windows version 1.06 [5]'
_computing_structure_solution
;
SIR92 [4]
;
_diffrn_ambient_temperature 90.0(5)
_diffrn_measured_fraction_theta_full 0.998
_diffrn_measured_fraction_theta_max 0.998
_diffrn_measurement_device 'KappaCCD (with Oxford Cryostream)'
_diffrn_measurement_method '\w and \f scans'
_diffrn_radiation_monochromator graphite
_diffrn_radiation_source 'fine-focus sealed tube'
_diffrn_radiation_type 'Mo K\a'
_diffrn_radiation_wavelength 0.7107
_diffrn_reflns_av_R_equivalents 0.02670
_diffrn_reflns_av_sigmaI/netI 0.067
_diffrn_reflns_limit_h_max 6
_diffrn_reflns_limit_h_min -6
_diffrn_reflns_limit_k_max 31
_diffrn_reflns_limit_k_min -31
_diffrn_reflns_limit_l_max 9
_diffrn_reflns_limit_l_min -9
_diffrn_reflns_number 12061
_diffrn_reflns_reduction_process 'Lp corrections applied'
_diffrn_reflns_theta_full 25.98
_diffrn_reflns_theta_max 25.98
_diffrn_reflns_theta_min 2.73
_diffrn_standards_decay_% none
_exptl_absorpt_coefficient_mu 0.076
_exptl_absorpt_correction_T_max 0.996
_exptl_absorpt_correction_T_min 0.983
_exptl_absorpt_correction_type multi-scan
_exptl_absorpt_process_details 'HKL Scalepack [3]'
_exptl_crystal_colour colorless
_exptl_crystal_density_diffrn 1.273
_exptl_crystal_density_meas ?
_exptl_crystal_description plate
_exptl_crystal_F_000 444.00
_exptl_crystal_size_max 0.23
_exptl_crystal_size_mid 0.17
_exptl_crystal_size_min 0.05
_refine_diff_density_max 0.29
_refine_diff_density_min -0.28
_refine_ls_extinction_coef 0.000002(1)
_refine_ls_extinction_expression 'equ(3) Acta Cryst.(1968) A24, p213.'
_refine_ls_extinction_method 'Zachariasen (1967)'
_refine_ls_goodness_of_fit_all 0.983
_refine_ls_goodness_of_fit_ref 1.018
_refine_ls_hydrogen_treatment constr
_refine_ls_matrix_type full
_refine_ls_number_constraints 0
_refine_ls_number_parameters 146
_refine_ls_number_reflns 1589
_refine_ls_number_restraints 0
_refine_ls_R_factor_all 0.0843
_refine_ls_R_factor_gt 0.0795
_refine_ls_shift/su_max 0.0000
_refine_ls_shift/su_mean 0.0000
_refine_ls_structure_factor_coef Fsqd
_refine_ls_weighting_details 'w = 1/[\s^2^(Fo) + 0.00902|Fo|^2^]'
_refine_ls_weighting_scheme sigma
_refine_ls_wR_factor_all 0.2416
_refine_ls_wR_factor_ref 0.2150
_reflns_number_gt 1589
_reflns_number_total 2139
_reflns_threshold_expression I>2.00\s(I)
_cod_data_source_file 1267-2895.cff
_cod_data_source_block rennbj8
_cod_depositor_comments
;
The following automatic conversions were performed:

'_exptl_crystal_density_meas' value 'not measured' was changed to '?'
- the value is perceived as not measured.

Automatic conversion script
Id: cif_fix_values 3008 2015-01-20 13:52:24Z robertas 
;
_cod_original_cell_volume 1092.1(4)
_cod_original_sg_symbol_H-M 'P 21/n     '
_cod_original_formula_sum 'C28 H26 N4 '
_cod_database_code 8102648

loop_
_symmetry_equiv_pos_as_xyz
'   +x,   +y,   +z'
1/2-x,1/2+y,1/2-z
'   -x,   -y,   -z'
1/2+x,1/2-y,1/2+z

loop_
_atom_site_label
_atom_site_type_symbol
_atom_site_fract_x
_atom_site_fract_y
_atom_site_fract_z
_atom_site_U_iso_or_equiv
_atom_site_adp_type
_atom_site_occupancy
_atom_site_symmetry_multiplicity
_atom_site_Wyckoff_symbol
_atom_site_calc_flag
_atom_site_refinement_flags_posn
_atom_site_disorder_assembly
_atom_site_disorder_group
N1 N 0.9742(4) 0.14769(9) 0.9311(3) 0.0316(7) Uani 1 4 e d . . .
N2 N 0.5073(4) 0.05815(9) 0.7795(3) 0.0260(6) Uani 1 4 e d . . .
C1 C 1.1584(5) 0.15110(11) 1.0557(4) 0.0290(8) Uani 1 4 e d . . .
C2 C 1.2122(6) 0.11228(11) 1.1740(4) 0.0314(8) Uani 1 4 e d . . .
C3 C 1.0673(7) 0.06844(13) 1.1672(5) 0.0497(11) Uani 1 4 e d . . .
C4 C 0.8744(6) 0.06410(11) 1.0423(4) 0.0397(9) Uani 1 4 e d . . .
C5 C 0.8346(5) 0.10436(10) 0.9236(3) 0.0228(7) Uani 1 4 e d . . .
C6 C 0.6367(5) 0.09990(10) 0.7814(3) 0.0230(7) Uani 1 4 e d . . .
C7 C 0.6107(5) 0.14338(10) 0.6498(4) 0.0245(7) Uani 1 4 e d . . .
C8 C 0.7759(5) 0.14780(11) 0.5268(4) 0.0305(8) Uani 1 4 e d . . .
C9 C 0.7472(6) 0.18632(12) 0.4033(4) 0.0342(8) Uani 1 4 e d . . .
C10 C 0.5558(5) 0.22120(11) 0.3999(4) 0.0281(8) Uani 1 4 e d . . .
C11 C 0.3891(5) 0.21713(11) 0.5231(4) 0.0309(8) Uani 1 4 e d . . .
C12 C 0.4175(5) 0.17809(11) 0.6472(4) 0.0305(8) Uani 1 4 e d . . .
C13 C 0.3214(5) 0.04737(10) 0.6406(4) 0.0280(8) Uani 1 4 e d . . .
C14 C 0.3863(5) -0.00317(11) 0.5500(4) 0.0288(8) Uani 1 4 e d . . .
H1 H 1.2558 0.1819 1.0619 0.035 Uiso 1 4 e c R . .
H2 H 1.3461 0.1157 1.2584 0.038 Uiso 1 4 e c R . .
H3 H 1.0994 0.0410 1.2484 0.060 Uiso 1 4 e c R . .
H4 H 0.7712 0.0342 1.0378 0.048 Uiso 1 4 e c R . .
H5 H 0.9097 0.1242 0.5275 0.037 Uiso 1 4 e c R . .
H6 H 0.8614 0.1889 0.3190 0.041 Uiso 1 4 e c R . .
H7 H 0.5380 0.2477 0.3144 0.034 Uiso 1 4 e c R . .
H8 H 0.2562 0.2409 0.5225 0.037 Uiso 1 4 e c R . .
H9 H 0.3030 0.1753 0.7311 0.037 Uiso 1 4 e c R . .
H10 H 0.3141 0.0756 0.5610 0.034 Uiso 1 4 e c R . .
H11 H 0.1674 0.0435 0.6858 0.034 Uiso 1 4 e c R . .
H12 H 0.2419 -0.0120 0.4649 0.036 Uiso 1 4 e c R . .
H13 H 0.4386 -0.0297 0.6594 0.036 Uiso 1 4 e c R . .

loop_
_atom_site_aniso_label
_atom_site_aniso_U_11
_atom_site_aniso_U_22
_atom_site_aniso_U_33
_atom_site_aniso_U_12
_atom_site_aniso_U_13
_atom_site_aniso_U_23
N1 0.031(1) 0.032(1) 0.031(1) -0.0037(11) 0.0001(11) 0.0023(10)
N2 0.0270(12) 0.0243(13) 0.0267(13) -0.0013(9) 0.0019(10) 0.0011(9)
C1 0.025(1) 0.031(2) 0.031(2) -0.0062(11) 0.0018(12) -0.0005(12)
C2 0.033(2) 0.033(2) 0.027(2) -0.0020(12) -0.0059(13) 0.0011(12)
C3 0.062(2) 0.037(2) 0.045(2) -0.012(2) -0.022(2) 0.016(2)
C4 0.047(2) 0.032(2) 0.037(2) -0.014(1) -0.012(2) 0.008(1)
C5 0.024(1) 0.023(2) 0.0215(13) -0.0007(11) 0.0056(11) -0.0020(10)
C6 0.0217(13) 0.026(1) 0.022(1) 0.0022(11) 0.0047(11) -0.0020(11)
C7 0.026(1) 0.024(1) 0.023(1) -0.0010(11) 0.0036(11) -0.0015(11)
C8 0.025(2) 0.034(2) 0.033(2) 0.0058(12) 0.0070(12) 0.0021(13)
C9 0.031(2) 0.040(2) 0.033(2) -0.0015(13) 0.0117(13) 0.0030(13)
C10 0.031(2) 0.028(2) 0.026(2) -0.0059(11) 0.0019(12) 0.0023(11)
C11 0.028(2) 0.027(2) 0.038(2) 0.0039(12) 0.0067(13) 0.0041(12)
C12 0.034(2) 0.031(2) 0.029(2) 0.0020(12) 0.0138(13) 0.0028(12)
C13 0.025(2) 0.027(2) 0.031(2) -0.0026(11) -0.0001(12) 0.0028(12)
C14 0.029(2) 0.025(2) 0.032(2) -0.0020(12) -0.0003(12) 0.0016(12)

loop_
_atom_type_symbol
_atom_type_oxidation_number
_atom_type_number_in_cell
_atom_type_scat_dispersion_real
_atom_type_scat_dispersion_imag
_atom_type_scat_source
C 0 56 0.002 0.002
;International Tables for Crystallography
(1992, Vol. C, Table 6.1.1.2)
;
H 0 52 0.000 0.000
;International Tables for Crystallography
(1992, Vol. C, Table 6.1.1.2)
;
N 0 8 0.004 0.003
;International Tables for Crystallography
(1992, Vol. C, Table 6.1.1.2)
;

loop_
_geom_angle_atom_site_label_1
_geom_angle_atom_site_label_2
_geom_angle_atom_site_label_3
_geom_angle
_geom_angle_site_symmetry_1
_geom_angle_site_symmetry_3
_geom_angle_publ_flag
C1 N1 C5 118.4(2) . . y
C6 N2 C13 121.4(2) . . y
N1 C1 C2 123.2(3) . . y
N1 C1 H1 118.4 . . n
C2 C1 H1 118.4 . . n
C1 C2 C3 118.1(3) . . y
C1 C2 H2 120.9 . . n
C3 C2 H2 120.9 . . n
C2 C3 C4 120.0(3) . . y
C2 C3 H3 120.0 . . n
C4 C3 H3 120.0 . . n
C3 C4 C5 118.7(3) . . y
C3 C4 H4 120.7 . . n
C5 C4 H4 120.6 . . n
N1 C5 C4 121.4(3) . . y
N1 C5 C6 118.2(2) . . y
C4 C5 C6 120.3(2) . . y
N2 C6 C5 116.2(2) . . y
N2 C6 C7 125.6(3) . . y
C5 C6 C7 118.2(2) . . y
C6 C7 C8 120.2(2) . . y
C6 C7 C12 120.6(2) . . y
C8 C7 C12 119.2(3) . . y
C7 C8 C9 120.2(3) . . y
C7 C8 H5 119.9 . . n
C9 C8 H5 119.9 . . n
C8 C9 C10 121.1(3) . . y
C8 C9 H6 119.5 . . n
C10 C9 H6 119.5 . . n
C9 C10 C11 119.2(3) . . y
C9 C10 H7 120.4 . . n
C11 C10 H7 120.4 . . n
C10 C11 C12 119.7(3) . . y
C10 C11 H8 120.1 . . n
C12 C11 H8 120.1 . . n
C7 C12 C11 120.7(2) . . y
C7 C12 H9 119.7 . . n
C11 C12 H9 119.7 . . n
N2 C13 C14 109.2(2) . . y
N2 C13 H10 109.5 . . n
N2 C13 H11 109.5 . . n
C14 C13 H10 109.5 . . n
C14 C13 H11 109.5 . . n
H10 C13 H11 109.5 . . n
C13 C14 C14 112.3(3) . 3_656 y
C13 C14 H12 106.8 . . n
C13 C14 H13 102.3 . . n
C14 C14 H12 108.3 3_656 . n
C14 C14 H13 106.7 3_656 . n
H12 C14 H13 120.4 . . n

loop_
_geom_bond_atom_site_label_1
_geom_bond_atom_site_label_2
_geom_bond_distance
_geom_bond_site_symmetry_2
_geom_bond_publ_flag
N1 C1 1.347(4) . y
N1 C5 1.344(3) . y
N2 C6 1.280(4) . y
N2 C13 1.453(4) . y
C1 C2 1.370(4) . y
C1 H1 0.95 . n
C2 C3 1.371(4) . y
C2 H2 0.95 . n
C3 C4 1.384(4) . y
C3 H3 0.95 . n
C4 C5 1.388(4) . y
C4 H4 0.95 . n
C5 C6 1.492(4) . y
C6 C7 1.511(4) . y
C7 C8 1.382(4) . y
C7 C12 1.381(4) . y
C8 C9 1.377(4) . y
C8 H5 0.95 . n
C9 C10 1.377(4) . y
C9 H6 0.95 . n
C10 C11 1.388(4) . y
C10 H7 0.95 . n
C11 C12 1.390(4) . y
C11 H8 0.95 . n
C12 H9 0.95 . n
C13 C14 1.527(4) . y
C13 H10 0.95 . n
C13 H11 0.95 . n
C14 C14 1.538(5) 3_656 y
C14 H12 1.02 . n
C14 H13 1.11 . n

loop_
_geom_contact_atom_site_label_1
_geom_contact_atom_site_label_2
_geom_contact_distance
_geom_contact_site_symmetry_1
_geom_contact_site_symmetry_2
_geom_contact_publ_flag
N1 C10 3.384(4) . 4_555 n
N1 C12 3.520(4) . 1_655 n
N1 C11 3.560(4) . 4_555 n
C1 C10 3.505(4) . 4_555 n

loop_
_geom_torsion_atom_site_label_1
_geom_torsion_atom_site_label_2
_geom_torsion_atom_site_label_3
_geom_torsion_atom_site_label_4
_geom_torsion_site_symmetry_1
_geom_torsion_site_symmetry_2
_geom_torsion_site_symmetry_3
_geom_torsion_site_symmetry_4
_geom_torsion
_geom_torsion_publ_flag
N1 C1 C2 C3 . . . . -1.6(5) n
N1 C5 C4 C3 . . . . -1.9(5) n
N1 C5 C6 N2 . . . . -179.7(2) y
N1 C5 C6 C7 . . . . 2.3(4) n
N2 C6 C5 C4 . . . . 1.6(4) y
N2 C6 C7 C8 . . . . -103.5(3) y
N2 C6 C7 C12 . . . . 74.3(4) y
N2 C13 C14 C14 . . . . -68.9(3) n
C1 N1 C5 C4 . . . . 1.0(4) n
C1 N1 C5 C6 . . . . -177.8(2) n
C1 C2 C3 C4 . . . . 0.6(5) n
C2 C1 N1 C5 . . . . 0.8(4) n
C2 C3 C4 C5 . . . . 1.1(5) n
C3 C4 C5 C6 . . . . 176.8(3) n
C4 C5 C6 C7 . . . . -176.5(3) n
C5 C6 N2 C13 . . . . -175.3(2) n
C5 C6 C7 C8 . . . . 74.3(3) n
C5 C6 C7 C12 . . . . -107.9(3) n
C6 N2 C13 C14 . . . . 118.5(3) n
C6 C7 C8 C9 . . . . 177.8(3) n
C6 C7 C12 C11 . . . . -178.1(3) n
C7 C6 N2 C13 . . . . 2.6(4) n
C7 C8 C9 C10 . . . . 0.4(5) n
C7 C12 C11 C10 . . . . 0.3(5) n
C8 C7 C12 C11 . . . . -0.2(4) n
C8 C9 C10 C11 . . . . -0.3(5) n
C9 C8 C7 C12 . . . . -0.1(4) n
C9 C10 C11 C12 . . . . -0.1(5) n
C13 C14 C14 C13 . . 3_656 3_656 180.0000 no
